data_7707042
loop_
_publ_author_name
'Mao, Yumei'
'Dong, Xuehua'
'Deng, Yuandan'
'Li, Jing'
'Huang, Ling'
'Zeng, Hongmei'
'Zou, Guohong'
'Lin, Zhien'

_publ_section_title
;
 Amino acid-templated zinc phosphites: low-dimensional structures,
 fluorescence, and nonlinear optical properties.
;
_journal_issue 16
_journal_name_full 'Dalton transactions (Cambridge, England : 2003)'
_journal_page_first 5442
_journal_page_last 5445
_journal_paper_doi 10.1039/d1dt00939g
_journal_volume 50
_journal_year 2021
_chemical_absolute_configuration ad
_chemical_formula_moiety 'C3 H8 N O5 P Zn'
_chemical_formula_sum 'C3 H8 N O5 P Zn'
_chemical_formula_weight 234.44
_space_group_crystal_system tetragonal
_space_group_IT_number 79
_space_group_name_Hall 'I 4'
_space_group_name_H-M_alt 'I 4'
_atom_sites_solution_hydrogens mixed
_atom_sites_solution_primary dual
_audit_creation_date 2021-02-28
_audit_creation_method
;
Olex2 1.2
(compiled 2018.05.29 svn.r3508 for OlexSys, GUI svn.r5506)
;
_audit_update_record
;
2021-03-02 deposited with the CCDC.	2021-03-30 downloaded from the CCDC.
;
_cell_angle_alpha 90
_cell_angle_beta 90
_cell_angle_gamma 90
_cell_formula_units_Z 8
_cell_length_a 18.4065(4)
_cell_length_b 18.4065(4)
_cell_length_c 5.29289(15)
_cell_measurement_reflns_used 1453
_cell_measurement_temperature 294.4(6)
_cell_measurement_theta_max 70.9490
_cell_measurement_theta_min 4.7980
_cell_volume 1793.23(7)
_computing_cell_refinement 'CrysAlisPro 1.171.39.46e (Rigaku OD, 2018)'
_computing_data_collection 'CrysAlisPro 1.171.39.46e (Rigaku OD, 2018)'
_computing_data_reduction 'CrysAlisPro 1.171.39.46e (Rigaku OD, 2018)'
_computing_molecular_graphics 'Olex2 (Dolomanov et al., 2009)'
_computing_publication_material 'Olex2 (Dolomanov et al., 2009)'
_computing_structure_refinement 'ShelXL (Sheldrick, 2015)'
_computing_structure_solution 'ShelXT (Sheldrick, 2015)'
_diffrn_ambient_environment air
_diffrn_ambient_temperature 294.4(6)
_diffrn_detector 'CCD plate'
_diffrn_detector_area_resol_mean 15.9595
_diffrn_detector_type EosS2
_diffrn_measured_fraction_theta_full 1.002
_diffrn_measured_fraction_theta_max 0.999
_diffrn_measurement_details
;
List of Runs (angles in degrees, time in seconds):

  # Type    Start    End  Width  t~exp~   \w     \q     \k     \f   Frames
#--------------------------------------------------------------------------
  1  \w    -54.00  33.00   1.00    7.03    --  -35.23  57.00  90.00   87
  2  \w     23.00  90.00   1.00    7.03    --   35.23-125.00   0.00   67
  3  \w     23.00  90.00   1.00    7.03    --   35.23-125.00 -90.00   67
  4  \w     23.00  90.00   1.00    7.03    --   35.23-125.00-180.00   67
  5  \w    100.00 178.00   1.00   28.14    --  106.90 111.00   0.00   78
  6  \w     36.00 113.00   1.00   28.14    --  106.90-111.00 150.00   77
  7  \w     81.00 178.00   1.00   28.14    --  106.90  30.00-180.00   97
  8  \w     87.00 177.00   1.00   28.14    --  106.90  45.00 -90.00   90
  9  \w   -104.00 -16.00   1.00    7.03    --  -35.23 -77.00 120.00   88
;
_diffrn_measurement_device 'four-circle diffractometer'
_diffrn_measurement_device_type 'New Gemini, Dual, Cu at home/near, EosS2'
_diffrn_measurement_method '\w scans'
_diffrn_orient_matrix_type 'CrysAlisPro convention (1999,Acta A55,543-557)'
_diffrn_orient_matrix_UB_11 0.0776373000
_diffrn_orient_matrix_UB_12 0.0004580000
_diffrn_orient_matrix_UB_13 -0.1082480000
_diffrn_orient_matrix_UB_21 -0.0284930000
_diffrn_orient_matrix_UB_22 0.0348526000
_diffrn_orient_matrix_UB_23 -0.2454273000
_diffrn_orient_matrix_UB_31 0.0126463000
_diffrn_orient_matrix_UB_32 0.0761117000
_diffrn_orient_matrix_UB_33 0.1131347000
_diffrn_radiation_monochromator graphite
_diffrn_radiation_probe x-ray
_diffrn_radiation_type CuK\a
_diffrn_radiation_wavelength 1.54184
_diffrn_reflns_av_R_equivalents 0.0460
_diffrn_reflns_av_unetI/netI 0.0532
_diffrn_reflns_Laue_measured_fraction_full 1.002
_diffrn_reflns_Laue_measured_fraction_max 0.999
_diffrn_reflns_limit_h_max 21
_diffrn_reflns_limit_h_min -19
_diffrn_reflns_limit_k_max 21
_diffrn_reflns_limit_k_min -16
_diffrn_reflns_limit_l_max 6
_diffrn_reflns_limit_l_min -6
_diffrn_reflns_number 2660
_diffrn_reflns_point_group_measured_fraction_full 0.907
_diffrn_reflns_point_group_measured_fraction_max 0.904
_diffrn_reflns_theta_full 67.065
_diffrn_reflns_theta_max 67.065
_diffrn_reflns_theta_min 4.805
_diffrn_source 'fine-focus sealed X-ray tube'
_diffrn_source_type 'Enhance (Cu) X-ray Source'
_exptl_absorpt_coefficient_mu 5.415
_exptl_absorpt_correction_T_max 1.00000
_exptl_absorpt_correction_T_min 0.28445
_exptl_absorpt_correction_type multi-scan
_exptl_absorpt_process_details
;
CrysAlisPro 1.171.39.46e (Rigaku Oxford Diffraction, 2018)
Empirical absorption correction using spherical harmonics,
 implemented in SCALE3 ABSPACK scaling algorithm.
;
_exptl_crystal_colour 'clear light colourless'
_exptl_crystal_colour_lustre clear
_exptl_crystal_colour_modifier light
_exptl_crystal_colour_primary colourless
_exptl_crystal_density_diffrn 1.737
_exptl_crystal_density_method 'not measured'
_exptl_crystal_description needle
_exptl_crystal_F_000 944
_exptl_crystal_size_max 0.34
_exptl_crystal_size_mid 0.12
_exptl_crystal_size_min 0.1
_refine_diff_density_max 1.014
_refine_diff_density_min -1.015
_refine_diff_density_rms 0.171
_refine_ls_abs_structure_details
;
 Flack x determined using 462 quotients [(I+)-(I-)]/[(I+)+(I-)]
 (Parsons, Flack and Wagner, Acta Cryst. B69 (2013) 249-259).
;
_refine_ls_abs_structure_Flack -0.05(6)
_refine_ls_extinction_method none
_refine_ls_goodness_of_fit_ref 1.123
_refine_ls_hydrogen_treatment mixed
_refine_ls_matrix_type full
_refine_ls_number_parameters 102
_refine_ls_number_reflns 1443
_refine_ls_number_restraints 7
_refine_ls_restrained_S_all 1.128
_refine_ls_R_factor_all 0.0659
_refine_ls_R_factor_gt 0.0634
_refine_ls_shift/su_max 0.000
_refine_ls_shift/su_mean 0.000
_refine_ls_structure_factor_coef Fsqd
_refine_ls_weighting_details 'w=1/[\s^2^(Fo^2^)+(0.1242P)^2^] where P=(Fo^2^+2Fc^2^)/3'
_refine_ls_weighting_scheme calc
_refine_ls_wR_factor_gt 0.1734
_refine_ls_wR_factor_ref 0.1790
_reflns_Friedel_coverage 0.618
_reflns_Friedel_fraction_full 0.786
_reflns_Friedel_fraction_max 0.783
_reflns_number_gt 1350
_reflns_number_total 1443
_reflns_threshold_expression 'I > 2\s(I)'
_cod_data_source_file d1dt00939g2.cif
_cod_data_source_block 1
_cod_depositor_comments 'Adding full bibliography for 7707042--7707044.cif.'
_cod_original_cell_volume 1793.23(10)
_cod_database_code 7707042
_shelx_shelxl_version_number 2014/7
_shelx_space_group_comment
;
The symmetry employed for this shelxl refinement is uniquely defined
by the following loop, which should always be used as a source of
symmetry information in preference to the above space-group names.
They are only intended as comments.
;
_shelx_estimated_absorpt_t_max 0.613
_shelx_estimated_absorpt_t_min 0.260
_reflns_odcompleteness_completeness 99.89
_reflns_odcompleteness_iscentric 1
_reflns_odcompleteness_theta 66.97
_olex2_refinement_description
;
1. Fixed Uiso
 At 1.2 times of:
  All C(H) groups, All N(H,H,H) groups
 At 1.5 times of:
  All C(H,H,H) groups
2. Uiso/Uaniso restraints and constraints
Uanis(C3) \\sim Ueq: with sigma of 0.01 and sigma for terminal atoms of 0.02
3.a Riding coordinates:
 P1(H1), C3(H3A,H3B,H3C)
3.b Ternary CH refined with riding coordinates:
 C2(H2)
3.c Idealised Me refined as rotating group:
 N1(H1A,H1B,H1C)
;
_olex2_submission_special_instructions 'No special instructions were received'
_oxdiff_exptl_absorpt_empirical_details
;
Empirical correction (ABSPACK) includes:
- Absorption correction using spherical harmonics
- Frame scaling
- Detector area scaling
;
_oxdiff_exptl_absorpt_empirical_full_max 3.101
_oxdiff_exptl_absorpt_empirical_full_min 0.616

loop_
_space_group_symop_operation_xyz
'x, y, z'
'-y, x, z'
'-x, -y, z'
'y, -x, z'
'x+1/2, y+1/2, z+1/2'
'-y+1/2, x+1/2, z+1/2'
'-x+1/2, -y+1/2, z+1/2'
'y+1/2, -x+1/2, z+1/2'

loop_
_atom_site_label
_atom_site_type_symbol
_atom_site_fract_x
_atom_site_fract_y
_atom_site_fract_z
_atom_site_U_iso_or_equiv
_atom_site_adp_type
_atom_site_occupancy
_atom_site_site_symmetry_order
_atom_site_calc_flag
_atom_site_refinement_flags_posn
_atom_site_refinement_flags_adp
_atom_site_refinement_flags_occupancy
_atom_site_disorder_assembly
_atom_site_disorder_group
Zn1 Zn 0.17386(5) 0.57321(5) 0.6734(3) 0.0251(4) Uani 1 1 d . . . . .
P1 P 0.13354(11) 0.48379(11) 0.1824(6) 0.0262(6) Uani 1 1 d . . . . .
H1 H 0.0668 0.5068 0.1840 0.03(2) Uiso 1 1 d R . . . .
O1 O 0.1580(4) 0.4896(4) 0.4546(13) 0.0346(16) Uani 1 1 d . . . . .
O4 O 0.2638(4) 0.6189(5) 0.5653(19) 0.049(2) Uani 1 1 d . . . . .
O5 O 0.2701(4) 0.6939(5) 0.8926(16) 0.046(2) Uani 1 1 d . . . . .
N1 N 0.3595(4) 0.7837(4) 0.650(2) 0.0324(18) Uani 1 1 d . . . . .
H1A H 0.3191 0.8076 0.6085 0.039 Uiso 1 1 calc GR . . . .
H1B H 0.3976 0.8053 0.5792 0.039 Uiso 1 1 calc GR . . . .
H1C H 0.3646 0.7839 0.8173 0.039 Uiso 1 1 calc GR . . . .
C1 C 0.2908(5) 0.6724(5) 0.693(3) 0.033(2) Uani 1 1 d . . . . .
C2 C 0.3544(6) 0.7079(6) 0.559(3) 0.040(2) Uani 1 1 d . . . . .
H2 H 0.3456 0.7078 0.3768 0.048 Uiso 1 1 calc R . . . .
C3 C 0.4262(7) 0.6679(8) 0.615(5) 0.083(7) Uani 1 1 d . U . . .
H3A H 0.4250 0.6205 0.5390 0.125 Uiso 1 1 d R . . . .
H3B H 0.4324 0.6630 0.7945 0.125 Uiso 1 1 d R . . . .
H3C H 0.4661 0.6951 0.5465 0.125 Uiso 1 1 d R . . . .
O2 O 0.1703(5) 0.5382(5) 0.0174(13) 0.0444(19) Uani 1 1 d . . . . .
O3 O 0.1417(4) 0.4060(4) 0.0971(14) 0.0353(16) Uani 1 1 d . . . . .

loop_
_atom_site_aniso_label
_atom_site_aniso_U_11
_atom_site_aniso_U_22
_atom_site_aniso_U_33
_atom_site_aniso_U_23
_atom_site_aniso_U_13
_atom_site_aniso_U_12
Zn1 0.0286(6) 0.0202(6) 0.0266(7) -0.0005(6) 0.0013(6) -0.0014(4)
P1 0.0258(10) 0.0277(10) 0.0251(10) 0.0001(13) -0.0017(13) -0.0001(8)
O1 0.050(4) 0.024(3) 0.029(4) -0.003(3) 0.002(3) 0.000(3)
O4 0.042(4) 0.045(4) 0.060(5) -0.008(4) 0.011(4) -0.020(4)
O5 0.050(5) 0.044(4) 0.044(4) -0.005(4) 0.014(4) -0.013(4)
N1 0.030(4) 0.035(4) 0.032(4) 0.001(4) 0.002(4) -0.013(3)
C1 0.034(4) 0.026(4) 0.040(5) 0.008(5) 0.008(6) -0.007(4)
C2 0.036(5) 0.034(5) 0.051(6) -0.004(5) 0.009(5) -0.011(4)
C3 0.049(7) 0.048(7) 0.15(2) 0.006(10) 0.018(9) -0.013(6)
O2 0.070(6) 0.046(5) 0.017(3) 0.008(3) -0.002(3) -0.020(4)
O3 0.035(3) 0.032(3) 0.039(4) -0.009(3) 0.008(3) -0.013(3)

loop_
_atom_type_symbol
_atom_type_description
_atom_type_scat_dispersion_real
_atom_type_scat_dispersion_imag
_atom_type_scat_source
C C 0.0181 0.0091 'International Tables Vol C Tables 4.2.6.8 and 6.1.1.4'
H H 0.0000 0.0000 'International Tables Vol C Tables 4.2.6.8 and 6.1.1.4'
N N 0.0311 0.0180 'International Tables Vol C Tables 4.2.6.8 and 6.1.1.4'
O O 0.0492 0.0322 'International Tables Vol C Tables 4.2.6.8 and 6.1.1.4'
P P 0.2955 0.4335 'International Tables Vol C Tables 4.2.6.8 and 6.1.1.4'
Zn Zn -1.5491 0.6778 'International Tables Vol C Tables 4.2.6.8 and 6.1.1.4'

loop_
_geom_angle_atom_site_label_1
_geom_angle_atom_site_label_2
_geom_angle_atom_site_label_3
_geom_angle
_geom_angle_site_symmetry_1
_geom_angle_site_symmetry_3
_geom_angle_publ_flag
O1 Zn1 O3 105.7(3) . 6 ?
O4 Zn1 O1 107.1(4) . . ?
O4 Zn1 O3 107.3(3) . 6 ?
O2 Zn1 O1 106.9(3) 1_556 . ?
O2 Zn1 O4 116.8(4) 1_556 . ?
O2 Zn1 O3 112.3(4) 1_556 6 ?
O1 P1 H1 104.6 . . ?
O2 P1 H1 102.4 . . ?
O2 P1 O1 112.0(4) . . ?
O2 P1 O3 114.6(5) . . ?
O3 P1 H1 113.9 . . ?
O3 P1 O1 108.8(4) . . ?
P1 O1 Zn1 131.8(4) . . ?
C1 O4 Zn1 120.1(8) . . ?
H1A N1 H1B 109.5 . . ?
H1A N1 H1C 109.5 . . ?
H1B N1 H1C 109.5 . . ?
C2 N1 H1A 109.5 . . ?
C2 N1 H1B 109.5 . . ?
C2 N1 H1C 109.5 . . ?
O4 C1 C2 112.3(11) . . ?
O5 C1 O4 126.4(10) . . ?
O5 C1 C2 121.2(10) . . ?
N1 C2 C1 107.6(9) . . ?
N1 C2 H2 109.3 . . ?
N1 C2 C3 109.6(10) . . ?
C1 C2 H2 109.3 . . ?
C1 C2 C3 111.6(11) . . ?
C3 C2 H2 109.3 . . ?
C2 C3 H3A 109.4 . . ?
C2 C3 H3B 109.6 . . ?
C2 C3 H3C 109.4 . . ?
H3A C3 H3B 109.5 . . ?
H3A C3 H3C 109.5 . . ?
H3B C3 H3C 109.5 . . ?
P1 O2 Zn1 142.3(5) . 1_554 ?
P1 O3 Zn1 125.5(4) . 8_454 ?

loop_
_geom_bond_atom_site_label_1
_geom_bond_atom_site_label_2
_geom_bond_distance
_geom_bond_site_symmetry_2
_geom_bond_publ_flag
Zn1 O1 1.947(7) . ?
Zn1 O4 1.943(8) . ?
Zn1 O2 1.933(7) 1_556 ?
Zn1 O3 1.977(7) 6 ?
P1 H1 1.2992 . ?
P1 O1 1.513(8) . ?
P1 O2 1.491(8) . ?
P1 O3 1.510(7) . ?
O4 C1 1.295(15) . ?
O5 C1 1.190(17) . ?
N1 H1A 0.8900 . ?
N1 H1B 0.8900 . ?
N1 H1C 0.8900 . ?
N1 C2 1.479(13) . ?
C1 C2 1.516(15) . ?
C2 H2 0.9800 . ?
C2 C3 1.541(19) . ?
C3 H3A 0.9601 . ?
C3 H3B 0.9600 . ?
C3 H3C 0.9599 . ?
O2 Zn1 1.933(7) 1_554 ?
O3 Zn1 1.977(7) 8_454 ?

loop_
_geom_hbond_atom_site_label_D
_geom_hbond_atom_site_label_H
_geom_hbond_atom_site_label_A
_geom_hbond_distance_DH
_geom_hbond_distance_HA
_geom_hbond_distance_DA
_geom_hbond_angle_DHA
_geom_hbond_site_symmetry_A
N1 H1A O5 0.89 2.00 2.778(12) 145.0 7_564
N1 H1B O1 0.89 1.94 2.822(11) 171.2 4_565
N1 H1C O3 0.89 2.16 2.866(12) 136.3 4_566

loop_
_geom_torsion_atom_site_label_1
_geom_torsion_atom_site_label_2
_geom_torsion_atom_site_label_3
_geom_torsion_atom_site_label_4
_geom_torsion
_geom_torsion_site_symmetry_1
_geom_torsion_site_symmetry_2
_geom_torsion_site_symmetry_3
_geom_torsion_site_symmetry_4
_geom_torsion_publ_flag
Zn1 O4 C1 O5 8.2(17) . . . . ?
Zn1 O4 C1 C2 -171.5(8) . . . . ?
O1 P1 O2 Zn1 -177.8(8) . . . 1_554 ?
O1 P1 O3 Zn1 79.5(6) . . . 8_454 ?
O4 C1 C2 N1 154.7(10) . . . . ?
O4 C1 C2 C3 -85.0(16) . . . . ?
O5 C1 C2 N1 -25.0(16) . . . . ?
O5 C1 C2 C3 95.3(15) . . . . ?
O2 P1 O1 Zn1 43.6(8) . . . . ?
O2 P1 O3 Zn1 -154.1(5) . . . 8_454 ?
O3 P1 O1 Zn1 171.4(6) . . . . ?
O3 P1 O2 Zn1 57.5(11) . . . 1_554 ?
